data_1504948
loop_
_publ_author_name
'Liu, Wei-Jun'
'Chen, Xiao-Hua'
'Gong, Liu-Zhu'

_publ_section_title
;
 Direct assembly of aldehydes, amino esters, and anilines into chiral
 imidazolidines via Br\/onsted acid catalyzed asymmetric 1,3-dipolar
 cycloadditions.
;
_journal_issue 23
_journal_name_full 'Organic letters'
_journal_page_first 5357
_journal_page_last 5360
_journal_paper_doi 10.1021/ol802177s
_journal_volume 10
_journal_year 2008
_chemical_formula_sum 'C32 H30 N2 O4'
_chemical_formula_weight 506.58
_chemical_name_systematic
;
 ?
;
_space_group_IT_number 2
_symmetry_cell_setting triclinic
_symmetry_space_group_name_Hall '-P 1'
_symmetry_space_group_name_H-M 'P -1'
_atom_sites_solution_hydrogens geom
_atom_sites_solution_primary direct
_atom_sites_solution_secondary difmap
_audit_creation_method SHELXL-97
_cell_angle_alpha 91.653(5)
_cell_angle_beta 96.063(5)
_cell_angle_gamma 111.856(5)
_cell_formula_units_Z 2
_cell_length_a 10.7050(2)
_cell_length_b 11.0380(3)
_cell_length_c 12.9200(5)
_cell_measurement_reflns_used 6521
_cell_measurement_temperature 293(2)
_cell_measurement_theta_max 62.5581
_cell_measurement_theta_min 4.3138
_cell_volume 1405.14(9)
_computing_cell_refinement 'CrysAlis RED'
_computing_data_collection 'CrysAlis CCD'
_computing_data_reduction 'CrysAlis RED'
_computing_structure_refinement 'SHELXL-97 (Sheldrick, 1997)'
_computing_structure_solution 'SHELXL-97 (Sheldrick, 1997)'
_diffrn_ambient_temperature 293(2)
_diffrn_detector_area_resol_mean 15.9149
_diffrn_measured_fraction_theta_full 0.958
_diffrn_measured_fraction_theta_max 0.958
_diffrn_measurement_device_type 'Gemini S Ultra'
_diffrn_radiation_monochromator mirror
_diffrn_radiation_source 'Ultra (Cu) X-ray Source'
_diffrn_radiation_type CuK\a
_diffrn_radiation_wavelength 1.54184
_diffrn_reflns_av_R_equivalents 0.0212
_diffrn_reflns_av_sigmaI/netI 0.0200
_diffrn_reflns_limit_h_max 12
_diffrn_reflns_limit_h_min -12
_diffrn_reflns_limit_k_max 11
_diffrn_reflns_limit_k_min -12
_diffrn_reflns_limit_l_max 14
_diffrn_reflns_limit_l_min -14
_diffrn_reflns_number 8855
_diffrn_reflns_theta_full 61.16
_diffrn_reflns_theta_max 61.16
_diffrn_reflns_theta_min 4.33
_exptl_absorpt_coefficient_mu 0.635
_exptl_absorpt_correction_T_max 0.8626
_exptl_absorpt_correction_T_min 0.7945
_exptl_absorpt_correction_type multi-scan
_exptl_absorpt_process_details
;
CrysAlis RED, Oxford Diffraction Ltd.,
Version 1.171.32.15 (release 10-01-2008 CrysAlis171 .NET)
(compiled Jan 10 2008,16:37:18)
Empirical absorption correction using spherical harmonics,
 implemented in SCALE3 ABSPACK scaling algorithm.
;
_exptl_crystal_colour colorless
_exptl_crystal_density_diffrn 1.197
_exptl_crystal_density_method 'not measured'
_exptl_crystal_description block
_exptl_crystal_F_000 536
_exptl_crystal_size_max 0.38
_exptl_crystal_size_mid 0.34
_exptl_crystal_size_min 0.24
_refine_diff_density_max 0.332
_refine_diff_density_min -0.170
_refine_diff_density_rms 0.039
_refine_ls_extinction_coef 0.0176(9)
_refine_ls_extinction_expression Fc^*^=kFc[1+0.001xFc^2^\l^3^/sin(2\q)]^-1/4^
_refine_ls_extinction_method SHELXL
_refine_ls_goodness_of_fit_ref 1.000
_refine_ls_hydrogen_treatment mixed
_refine_ls_matrix_type full
_refine_ls_number_parameters 348
_refine_ls_number_reflns 4129
_refine_ls_number_restraints 1
_refine_ls_restrained_S_all 1.000
_refine_ls_R_factor_all 0.0664
_refine_ls_R_factor_gt 0.0568
_refine_ls_shift/su_max 0.000
_refine_ls_shift/su_mean 0.000
_refine_ls_structure_factor_coef Fsqd
_refine_ls_weighting_details 'calc w=1/[\s^2^(Fo^2^)+(0.0209P)^2^+0.9801P] where P=(Fo^2^+2Fc^2^)/3'
_refine_ls_weighting_scheme calc
_refine_ls_wR_factor_gt 0.1191
_refine_ls_wR_factor_ref 0.1229
_reflns_number_gt 3352
_reflns_number_total 4129
_reflns_threshold_expression >2sigma(I)
_cod_data_source_file ol802177s_si_003.cif
_cod_data_source_block 080630-cu
_cod_original_cell_volume 1405.14(7)
_cod_database_code 1504948

loop_
_symmetry_equiv_pos_as_xyz
'x, y, z'
'-x, -y, -z'

loop_
_atom_site_label
_atom_site_type_symbol
_atom_site_fract_x
_atom_site_fract_y
_atom_site_fract_z
_atom_site_U_iso_or_equiv
_atom_site_adp_type
_atom_site_occupancy
_atom_site_symmetry_multiplicity
_atom_site_calc_flag
_atom_site_refinement_flags
C32 C 0.5675(4) 0.4146(3) 0.6594(3) 0.1092(11) Uani 1 1 d .
H32A H 0.5262 0.3460 0.7034 0.164 Uiso 1 1 calc R
H32B H 0.5106 0.4635 0.6457 0.164 Uiso 1 1 calc R
H32C H 0.6545 0.4718 0.6937 0.164 Uiso 1 1 calc R
C31 C 0.5841(3) 0.3589(4) 0.5633(3) 0.1033(11) Uani 1 1 d .
H31A H 0.4965 0.3023 0.5273 0.124 Uiso 1 1 calc R
H31B H 0.6396 0.3074 0.5763 0.124 Uiso 1 1 calc R
C29 C 0.8107(4) 0.4005(4) 0.2191(3) 0.1129(12) Uani 1 1 d .
H29A H 0.7565 0.3083 0.2220 0.135 Uiso 1 1 calc R
H29B H 0.7610 0.4360 0.1698 0.135 Uiso 1 1 calc R
C30 C 0.9294(5) 0.4127(6) 0.1843(4) 0.204(3) Uani 1 1 d .
H30A H 0.9113 0.3671 0.1166 0.306 Uiso 1 1 calc R
H30B H 0.9784 0.3761 0.2320 0.306 Uiso 1 1 calc R
H30C H 0.9827 0.5037 0.1795 0.306 Uiso 1 1 calc R
H4 H 0.778(3) 0.777(2) 0.3985(14) 0.088(9) Uiso 1 1 d D
O3 O 0.85673(17) 0.49813(18) 0.58003(13) 0.0749(5) Uani 1 1 d .
O4 O 0.65130(18) 0.4689(2) 0.49863(15) 0.0895(6) Uani 1 1 d .
O1 O 0.7443(2) 0.6125(2) 0.25944(14) 0.0940(7) Uani 1 1 d .
O2 O 0.8288(2) 0.4671(2) 0.32203(14) 0.0835(6) Uani 1 1 d .
N2 N 0.7760(2) 0.7320(2) 0.45455(16) 0.0672(6) Uani 1 1 d D
C4 C 1.0572(2) 0.7539(2) 0.37098(19) 0.0611(6) Uani 1 1 d .
C12 C 1.1125(3) 0.8913(2) 0.60326(18) 0.0659(7) Uani 1 1 d .
C21 C 0.7385(3) 0.7279(3) 0.82622(19) 0.0691(7) Uani 1 1 d .
C3 C 0.8633(3) 0.8230(3) 0.53932(19) 0.0666(7) Uani 1 1 d .
H3 H 0.8661 0.9113 0.5276 0.080 Uiso 1 1 calc R
C5 C 1.1081(2) 0.7853(2) 0.29353(19) 0.0646(6) Uani 1 1 d .
N1 N 0.9987(2) 0.8199(2) 0.53442(15) 0.0672(6) Uani 1 1 d .
C6 C 1.1721(3) 0.8159(3) 0.19973(19) 0.0670(7) Uani 1 1 d .
C2 C 0.9918(2) 0.7105(2) 0.46530(17) 0.0582(6) Uani 1 1 d .
H2 H 1.0334 0.6563 0.5028 0.070 Uiso 1 1 calc R
C1 C 0.8359(2) 0.6341(2) 0.44001(17) 0.0593(6) Uani 1 1 d .
C20 C 0.7792(3) 0.7588(3) 0.7244(2) 0.0730(7) Uani 1 1 d .
C28 C 0.7851(3) 0.5261(2) 0.51638(18) 0.0633(6) Uani 1 1 d .
C27 C 0.7956(3) 0.5711(3) 0.32909(19) 0.0681(7) Uani 1 1 d .
C19 C 0.8144(3) 0.7846(3) 0.6410(2) 0.0711(7) Uani 1 1 d .
C13 C 1.2357(3) 0.8763(3) 0.5986(2) 0.0778(8) Uani 1 1 d .
H13 H 1.2404 0.8164 0.5485 0.093 Uiso 1 1 calc R
C23 C 0.7919(4) 0.7117(3) 1.0094(2) 0.0972(10) Uani 1 1 d .
H23 H 0.8559 0.7199 1.0665 0.117 Uiso 1 1 calc R
C26 C 0.6041(3) 0.6842(3) 0.8405(2) 0.0872(9) Uani 1 1 d .
H26 H 0.5387 0.6738 0.7840 0.105 Uiso 1 1 calc R
C22 C 0.8335(3) 0.7417(3) 0.9115(2) 0.0882(9) Uani 1 1 d .
H22 H 0.9251 0.7709 0.9035 0.106 Uiso 1 1 calc R
C16 C 1.2236(5) 1.0545(3) 0.7457(2) 0.1036(11) Uani 1 1 d .
H16 H 1.2198 1.1152 0.7955 0.124 Uiso 1 1 calc R
C25 C 0.5654(4) 0.6554(4) 0.9385(2) 0.1011(10) Uani 1 1 d .
H25 H 0.4740 0.6252 0.9472 0.121 Uiso 1 1 calc R
C15 C 1.3427(5) 1.0369(4) 0.7411(3) 0.1117(13) Uani 1 1 d .
H15 H 1.4184 1.0845 0.7883 0.134 Uiso 1 1 calc R
C14 C 1.3515(3) 0.9481(3) 0.6664(3) 0.0972(10) Uani 1 1 d .
C17 C 1.1089(3) 0.9840(3) 0.6778(2) 0.0830(8) Uani 1 1 d .
H17 H 1.0291 0.9981 0.6817 0.100 Uiso 1 1 calc R
C24 C 0.6594(4) 0.6709(3) 1.0216(2) 0.0959(10) Uani 1 1 d .
H24 H 0.6325 0.6532 1.0875 0.115 Uiso 1 1 calc R
C9 C 1.2973(4) 0.8712(5) 0.0217(3) 0.1280(16) Uani 1 1 d .
H9 H 1.3398 0.8901 -0.0384 0.154 Uiso 1 1 calc R
C8 C 1.2332(5) 0.9463(4) 0.0553(3) 0.1302(15) Uani 1 1 d .
H8 H 1.2316 1.0169 0.0184 0.156 Uiso 1 1 calc R
C7 C 1.1699(4) 0.9188(3) 0.1444(2) 0.0995(10) Uani 1 1 d .
H7 H 1.1254 0.9708 0.1670 0.119 Uiso 1 1 calc R
C10 C 1.3000(4) 0.7688(5) 0.0748(3) 0.1263(14) Uani 1 1 d .
H10 H 1.3442 0.7171 0.0510 0.152 Uiso 1 1 calc R
C11 C 1.2375(3) 0.7398(4) 0.1645(2) 0.0978(10) Uani 1 1 d .
H11 H 1.2398 0.6690 0.2008 0.117 Uiso 1 1 calc R
C18 C 1.4829(4) 0.9285(4) 0.6587(4) 0.1500(17) Uani 1 1 d .
H18A H 1.5523 0.9859 0.7105 0.225 Uiso 1 1 calc R
H18B H 1.5096 0.9479 0.5906 0.225 Uiso 1 1 calc R
H18C H 1.4701 0.8393 0.6702 0.225 Uiso 1 1 calc R

loop_
_atom_site_aniso_label
_atom_site_aniso_U_11
_atom_site_aniso_U_22
_atom_site_aniso_U_33
_atom_site_aniso_U_23
_atom_site_aniso_U_13
_atom_site_aniso_U_12
C32 0.100(3) 0.106(3) 0.126(3) 0.030(2) 0.013(2) 0.042(2)
C31 0.075(2) 0.141(3) 0.088(2) 0.038(2) 0.0178(17) 0.031(2)
C29 0.122(3) 0.131(3) 0.076(2) -0.034(2) -0.012(2) 0.047(2)
C30 0.121(4) 0.347(8) 0.131(4) -0.120(5) -0.007(3) 0.090(5)
O3 0.0703(11) 0.0887(13) 0.0723(11) 0.0310(9) 0.0057(9) 0.0368(10)
O4 0.0601(12) 0.1101(15) 0.0869(13) 0.0479(11) 0.0046(9) 0.0174(10)
O1 0.1045(15) 0.1338(18) 0.0554(11) 0.0202(11) -0.0030(10) 0.0607(14)
O2 0.0935(14) 0.0908(14) 0.0642(11) -0.0082(10) -0.0082(10) 0.0382(11)
N2 0.0724(14) 0.0837(15) 0.0582(13) 0.0248(11) 0.0146(11) 0.0407(12)
C4 0.0607(15) 0.0682(15) 0.0572(14) 0.0062(12) 0.0097(12) 0.0267(12)
C12 0.0839(19) 0.0608(15) 0.0488(14) 0.0147(12) 0.0090(13) 0.0215(13)
C21 0.0850(19) 0.0710(16) 0.0555(15) 0.0112(12) 0.0200(14) 0.0309(14)
C3 0.0801(18) 0.0714(16) 0.0600(15) 0.0187(13) 0.0235(13) 0.0372(14)
C5 0.0617(15) 0.0713(16) 0.0599(15) 0.0041(12) 0.0096(12) 0.0234(13)
N1 0.0692(14) 0.0788(14) 0.0559(12) 0.0000(10) 0.0122(10) 0.0298(11)
C6 0.0624(15) 0.0757(17) 0.0541(14) -0.0021(12) 0.0120(12) 0.0153(13)
C2 0.0600(14) 0.0676(15) 0.0492(13) 0.0112(11) 0.0082(11) 0.0258(12)
C1 0.0595(14) 0.0706(15) 0.0522(13) 0.0143(11) 0.0065(11) 0.0290(12)
C20 0.0888(19) 0.0717(17) 0.0646(17) 0.0134(13) 0.0243(14) 0.0329(15)
C28 0.0607(16) 0.0745(16) 0.0558(14) 0.0153(12) 0.0063(12) 0.0263(13)
C27 0.0605(15) 0.0841(18) 0.0566(15) 0.0120(13) 0.0046(12) 0.0239(14)
C19 0.0845(18) 0.0737(17) 0.0667(17) 0.0148(13) 0.0237(14) 0.0388(14)
C13 0.083(2) 0.0736(18) 0.0689(17) 0.0055(13) -0.0049(15) 0.0240(15)
C23 0.118(3) 0.113(3) 0.0607(18) 0.0127(17) -0.0016(18) 0.047(2)
C26 0.085(2) 0.118(2) 0.0579(16) 0.0212(16) 0.0159(15) 0.0357(18)
C22 0.086(2) 0.104(2) 0.077(2) 0.0102(17) 0.0111(16) 0.0376(18)
C16 0.152(4) 0.0669(19) 0.068(2) 0.0007(15) 0.005(2) 0.017(2)
C25 0.095(2) 0.136(3) 0.0692(19) 0.0255(19) 0.0265(18) 0.035(2)
C15 0.128(3) 0.083(2) 0.086(2) 0.0041(19) -0.028(2) 0.007(2)
C14 0.096(2) 0.082(2) 0.091(2) 0.0092(18) -0.0226(18) 0.0176(18)
C17 0.116(2) 0.0660(17) 0.0625(16) 0.0105(14) 0.0197(17) 0.0269(17)
C24 0.119(3) 0.107(2) 0.0582(18) 0.0202(16) 0.0213(19) 0.035(2)
C9 0.129(3) 0.145(4) 0.078(2) -0.006(3) 0.047(2) 0.008(3)
C8 0.189(4) 0.097(3) 0.091(3) 0.021(2) 0.062(3) 0.026(3)
C7 0.139(3) 0.078(2) 0.082(2) 0.0177(16) 0.046(2) 0.0327(19)
C10 0.113(3) 0.187(5) 0.092(3) -0.017(3) 0.035(2) 0.067(3)
C11 0.099(2) 0.139(3) 0.0734(19) 0.0025(19) 0.0192(17) 0.063(2)
C18 0.091(3) 0.149(4) 0.185(4) -0.009(3) -0.049(3) 0.036(3)

loop_
_atom_type_symbol
_atom_type_description
_atom_type_scat_dispersion_real
_atom_type_scat_dispersion_imag
_atom_type_scat_source
C C 0.0181 0.0091 'International Tables Vol C Tables 4.2.6.8 and 6.1.1.4'
H H 0.0000 0.0000 'International Tables Vol C Tables 4.2.6.8 and 6.1.1.4'
N N 0.0311 0.0180 'International Tables Vol C Tables 4.2.6.8 and 6.1.1.4'
O O 0.0492 0.0322 'International Tables Vol C Tables 4.2.6.8 and 6.1.1.4'

loop_
_geom_angle_atom_site_label_1
_geom_angle_atom_site_label_2
_geom_angle_atom_site_label_3
_geom_angle
C32 C31 O4 107.6(3)
C30 C29 O2 113.2(3)
C28 O4 C31 117.3(2)
C27 O2 C29 118.2(2)
C3 N2 C1 105.61(19)
C5 C4 C2 178.1(3)
N1 C12 C13 121.2(2)
N1 C12 C17 121.0(3)
C13 C12 C17 117.8(3)
C26 C21 C22 118.6(2)
C26 C21 C20 120.5(3)
C22 C21 C20 120.9(3)
N2 C3 N1 105.30(19)
N2 C3 C19 111.1(2)
N1 C3 C19 111.8(2)
C4 C5 C6 176.3(3)
C12 N1 C2 122.9(2)
C12 N1 C3 124.3(2)
C2 N1 C3 111.2(2)
C7 C6 C11 118.6(3)
C7 C6 C5 122.0(3)
C11 C6 C5 119.3(3)
N1 C2 C4 112.3(2)
N1 C2 C1 101.89(18)
C4 C2 C1 112.37(19)
N2 C1 C27 110.42(19)
N2 C1 C28 109.82(19)
C27 C1 C28 108.6(2)
N2 C1 C2 105.1(2)
C27 C1 C2 112.29(19)
C28 C1 C2 110.59(18)
C19 C20 C21 179.2(3)
O3 C28 O4 125.8(2)
O3 C28 C1 124.6(2)
O4 C28 C1 109.62(19)
O1 C27 O2 126.1(3)
O1 C27 C1 124.1(3)
O2 C27 C1 109.8(2)
C20 C19 C3 177.2(3)
C14 C13 C12 122.1(3)
C24 C23 C22 120.2(3)
C21 C26 C25 120.4(3)
C21 C22 C23 120.0(3)
C15 C16 C17 121.2(3)
C24 C25 C26 120.6(3)
C16 C15 C14 120.5(3)
C13 C14 C15 118.3(4)
C13 C14 C18 120.3(3)
C15 C14 C18 121.4(3)
C16 C17 C12 120.1(3)
C23 C24 C25 120.2(3)
C8 C9 C10 120.1(4)
C9 C8 C7 120.2(4)
C6 C7 C8 120.6(3)
C9 C10 C11 120.5(4)
C6 C11 C10 119.9(4)

loop_
_geom_bond_atom_site_label_1
_geom_bond_atom_site_label_2
_geom_bond_distance
C32 C31 1.426(4)
C31 O4 1.492(3)
C29 C30 1.354(5)
C29 O2 1.459(3)
O3 C28 1.190(3)
O4 C28 1.324(3)
O1 C27 1.194(3)
O2 C27 1.326(3)
N2 C3 1.450(3)
N2 C1 1.465(3)
C4 C5 1.189(3)
C4 C2 1.473(3)
C12 N1 1.383(3)
C12 C13 1.396(4)
C12 C17 1.398(4)
C21 C26 1.371(4)
C21 C22 1.382(4)
C21 C20 1.440(3)
C3 N1 1.470(3)
C3 C19 1.481(3)
C5 C6 1.442(3)
N1 C2 1.456(3)
C6 C7 1.365(4)
C6 C11 1.373(4)
C2 C1 1.557(3)
C1 C27 1.520(3)
C1 C28 1.546(3)
C20 C19 1.186(3)
C13 C14 1.390(4)
C23 C24 1.347(4)
C23 C22 1.394(4)
C26 C25 1.381(4)
C16 C15 1.366(5)
C16 C17 1.380(4)
C25 C24 1.353(4)
C15 C14 1.391(5)
C14 C18 1.513(5)
C9 C8 1.346(6)
C9 C10 1.347(6)
C8 C7 1.382(4)
C10 C11 1.386(5)

loop_
_geom_torsion_atom_site_label_1
_geom_torsion_atom_site_label_2
_geom_torsion_atom_site_label_3
_geom_torsion_atom_site_label_4
_geom_torsion
C32 C31 O4 C28 83.4(3)
C30 C29 O2 C27 112.0(5)
C1 N2 C3 N1 28.8(2)
C1 N2 C3 C19 -92.5(2)
C2 C4 C5 C6 -47(10)
C13 C12 N1 C2 10.6(3)
C17 C12 N1 C2 -171.4(2)
C13 C12 N1 C3 175.3(2)
C17 C12 N1 C3 -6.8(3)
N2 C3 N1 C12 -178.7(2)
C19 C3 N1 C12 -57.9(3)
N2 C3 N1 C2 -12.5(2)
C19 C3 N1 C2 108.2(2)
C4 C5 C6 C7 175(4)
C4 C5 C6 C11 -5(4)
C12 N1 C2 C4 -80.9(3)
C3 N1 C2 C4 112.7(2)
C12 N1 C2 C1 158.6(2)
C3 N1 C2 C1 -7.8(2)
C5 C4 C2 N1 -164(8)
C5 C4 C2 C1 -50(8)
C3 N2 C1 C27 -155.13(19)
C3 N2 C1 C28 85.1(2)
C3 N2 C1 C2 -33.8(2)
N1 C2 C1 N2 25.1(2)
C4 C2 C1 N2 -95.2(2)
N1 C2 C1 C27 145.2(2)
C4 C2 C1 C27 24.8(3)
N1 C2 C1 C28 -93.3(2)
C4 C2 C1 C28 146.3(2)
C26 C21 C20 C19 -180(100)
C22 C21 C20 C19 0(20)
C31 O4 C28 O3 -0.6(4)
C31 O4 C28 C1 178.3(2)
N2 C1 C28 O3 -121.3(3)
C27 C1 C28 O3 117.9(3)
C2 C1 C28 O3 -5.8(3)
N2 C1 C28 O4 59.8(3)
C27 C1 C28 O4 -61.0(3)
C2 C1 C28 O4 175.3(2)
C29 O2 C27 O1 4.6(4)
C29 O2 C27 C1 -174.0(2)
N2 C1 C27 O1 12.8(4)
C28 C1 C27 O1 133.3(3)
C2 C1 C27 O1 -104.1(3)
N2 C1 C27 O2 -168.5(2)
C28 C1 C27 O2 -48.1(3)
C2 C1 C27 O2 74.5(3)
C21 C20 C19 C3 -49(24)
N2 C3 C19 C20 -172(6)
N1 C3 C19 C20 71(6)
N1 C12 C13 C14 179.4(2)
C17 C12 C13 C14 1.3(4)
C22 C21 C26 C25 0.4(5)
C20 C21 C26 C25 -179.6(3)
C26 C21 C22 C23 -0.2(5)
C20 C21 C22 C23 179.8(3)
C24 C23 C22 C21 -0.8(5)
C21 C26 C25 C24 0.5(5)
C17 C16 C15 C14 0.9(5)
C12 C13 C14 C15 0.3(4)
C12 C13 C14 C18 179.9(3)
C16 C15 C14 C13 -1.4(5)
C16 C15 C14 C18 179.0(4)
C15 C16 C17 C12 0.7(5)
N1 C12 C17 C16 -179.9(2)
C13 C12 C17 C16 -1.8(4)
C22 C23 C24 C25 1.7(6)
C26 C25 C24 C23 -1.5(6)
C10 C9 C8 C7 0.0(7)
C11 C6 C7 C8 -0.5(5)
C5 C6 C7 C8 179.4(3)
C9 C8 C7 C6 0.3(6)
C8 C9 C10 C11 -0.2(7)
C7 C6 C11 C10 0.3(5)
C5 C6 C11 C10 -179.6(3)
C9 C10 C11 C6 0.0(6)
